data_7702148
loop_
_publ_author_name
'Escobedo-Cruz, Francisco V'
'Hughbanks, Timothy'

_publ_section_title
;
 New coordination networks containing trinuclear lanthanide complexes and
 hexacyanometallates.
;
_journal_issue 19
_journal_name_full 'Dalton transactions (Cambridge, England : 2003)'
_journal_page_first 6831
_journal_page_last 6841
_journal_paper_doi 10.1039/c7dt02541f
_journal_volume 47
_journal_year 2018
_chemical_formula_moiety 'C30 H56 Cr N12 O10 Tb3'
_chemical_formula_sum 'C30 H56 Cr N12 O10 Tb3'
_chemical_formula_weight 1273.62
_space_group_crystal_system orthorhombic
_space_group_IT_number 59
_space_group_name_Hall '-P 2ab 2a'
_space_group_name_H-M_alt 'P m m n :2'
_atom_sites_solution_hydrogens mixed
_atom_sites_solution_primary direct
_audit_creation_date 2018-02-15
_audit_creation_method
;
Olex2 1.2
(compiled 2017.08.10 svn.r3461 for OlexSys, GUI svn.r5381)
;
_audit_update_record
;
2018-02-16 deposited with the CCDC.
2018-04-13 downloaded from the CCDC.
;
_cell_angle_alpha 90
_cell_angle_beta 90
_cell_angle_gamma 90
_cell_formula_units_Z 2
_cell_length_a 14.280(5)
_cell_length_b 13.311(4)
_cell_length_c 13.873(5)
_cell_measurement_reflns_used 9917
_cell_measurement_temperature 150
_cell_measurement_theta_max 28.90
_cell_measurement_theta_min 2.56
_cell_volume 2637.0(15)
_computing_cell_refinement 'SAINT v8.27A (Bruker, 2012)'
_computing_data_collection 'Bruker ApexII'
_computing_data_reduction 'SAINT v8.27A (Bruker, 2012)'
_computing_molecular_graphics 'Olex2 (Dolomanov et al., 2009)'
_computing_publication_material 'Olex2 (Dolomanov et al., 2009)'
_computing_structure_refinement 'ShelXL (Sheldrick, 2015)'
_computing_structure_solution 'ShelXS (Sheldrick, 2008)'
_diffrn_ambient_temperature 150
_diffrn_detector 'CCD area detector'
_diffrn_detector_area_resol_mean 5.6
_diffrn_detector_type 'Bruker SMART CCD 6000 area detector'
_diffrn_measured_fraction_theta_full 0.996
_diffrn_measured_fraction_theta_max 0.996
_diffrn_measurement_device 'three-circle diffractometer'
_diffrn_measurement_device_type 'Bruker APEX-II CCD'
_diffrn_measurement_method '\f and \w scans'
_diffrn_radiation_monochromator graphite
_diffrn_radiation_probe x-ray
_diffrn_radiation_type MoK\a
_diffrn_radiation_wavelength 0.71073
_diffrn_reflns_av_R_equivalents 0.0322
_diffrn_reflns_av_unetI/netI 0.0153
_diffrn_reflns_Laue_measured_fraction_full 0.996
_diffrn_reflns_Laue_measured_fraction_max 0.996
_diffrn_reflns_limit_h_max 18
_diffrn_reflns_limit_h_min -18
_diffrn_reflns_limit_k_max 16
_diffrn_reflns_limit_k_min -16
_diffrn_reflns_limit_l_max 17
_diffrn_reflns_limit_l_min -17
_diffrn_reflns_number 29281
_diffrn_reflns_point_group_measured_fraction_full 0.996
_diffrn_reflns_point_group_measured_fraction_max 0.996
_diffrn_reflns_theta_full 25.242
_diffrn_reflns_theta_max 26.731
_diffrn_reflns_theta_min 2.047
_diffrn_source 'sealed X-ray tube'
_diffrn_source_target Mo
_diffrn_source_type 'Incoatec I\ms'
_diffrn_standards_number 0
_exptl_absorpt_coefficient_mu 4.226
_exptl_absorpt_correction_T_max 0.7459
_exptl_absorpt_correction_T_min 0.3888
_exptl_absorpt_correction_type multi-scan
_exptl_absorpt_process_details
;
SADABS-2012/1 (Bruker,2012) was used for absorption correction.
wR2(int) was 0.1265 before and 0.0447 after correction.
The Ratio of minimum to maximum transmission is 0.5212.
The \l/2 correction factor is 0.0015.
;
_exptl_crystal_colour 'clear light yellow'
_exptl_crystal_colour_lustre clear
_exptl_crystal_colour_modifier light
_exptl_crystal_colour_primary yellow
_exptl_crystal_density_diffrn 1.604
_exptl_crystal_description needle
_exptl_crystal_F_000 1238
_exptl_crystal_size_max 0.64
_exptl_crystal_size_mid 0.045
_exptl_crystal_size_min 0.026
_refine_diff_density_max 1.991
_refine_diff_density_min -0.566
_refine_diff_density_rms 0.084
_refine_ls_extinction_method none
_refine_ls_goodness_of_fit_ref 1.062
_refine_ls_hydrogen_treatment constr
_refine_ls_matrix_type full
_refine_ls_number_parameters 155
_refine_ls_number_reflns 3033
_refine_ls_number_restraints 0
_refine_ls_restrained_S_all 1.062
_refine_ls_R_factor_all 0.0193
_refine_ls_R_factor_gt 0.0180
_refine_ls_shift/su_max 0.000
_refine_ls_shift/su_mean 0.000
_refine_ls_structure_factor_coef Fsqd
_refine_ls_weighting_details 'w=1/[\s^2^(Fo^2^)+(0.0258P)^2^+3.1829P] where P=(Fo^2^+2Fc^2^)/3'
_refine_ls_weighting_scheme calc
_refine_ls_wR_factor_gt 0.0477
_refine_ls_wR_factor_ref 0.0488
_reflns_Friedel_coverage 0.000
_reflns_number_gt 2887
_reflns_number_total 3033
_reflns_threshold_expression 'I > 2\s(I)'
_cod_data_source_file c7dt02541f1.cif
_cod_data_source_block C30H56N12O10Tb3Cr
_cod_original_sg_symbol_H-M 'P m m n'
_cod_database_code 7702148
_shelxl_version_number 2014-1
_shelx_space_group_comment
;
The symmetry employed for this shelxl refinement is uniquely defined
by the following loop, which should always be used as a source of
symmetry information in preference to the above space-group names.
They are only intended as comments.
;
_shelx_estimated_absorpt_t_max 0.898
_shelx_estimated_absorpt_t_min 0.173
_olex2_refinement_description
;
1. Fixed Uiso
 At 1.2 times of:
  All C(H) groups
 At 1.5 times of:
  All C(H,H,H) groups, All O(H,H) groups
2. Others
 Fixed Sof: H0AA(0.5) H0AB(0.5) H9A(0.5) H9B(0.5)
3.a Rotating group:
 O0AA(H0AA,H0AB), O9(H9A,H9B)
3.b Ternary CH refined with riding coordinates:
 C5(H5), C9(H9), C10(H10), C0AA(H0AC)
3.c Idealised Me refined as rotating group:
 C2AA(H2AA,H2AB,H2AC), C1AA(H1AA,H1AB,H1AC), C3AA(H3AA,H3AB,H3AC)
;
_olex2_submission_special_instructions 'No special instructions were received'

loop_
_space_group_symop_operation_xyz
'x, y, z'
'-x+1/2, -y+1/2, z'
'x+1/2, -y, -z'
'-x, y+1/2, -z'
'-x, -y, -z'
'x-1/2, y-1/2, -z'
'-x-1/2, y, z'
'x, -y-1/2, z'

loop_
_atom_site_label
_atom_site_type_symbol
_atom_site_fract_x
_atom_site_fract_y
_atom_site_fract_z
_atom_site_U_iso_or_equiv
_atom_site_adp_type
_atom_site_occupancy
_atom_site_site_symmetry_order
_atom_site_calc_flag
_atom_site_refinement_flags_posn
_atom_site_refinement_flags_adp
_atom_site_refinement_flags_occupancy
Tb1 Tb 0.7500 0.11319(2) 0.22214(2) 0.01680(5) Uani 1 2 d S T P
Tb2 Tb 0.7500 0.2500 0.45453(2) 0.02829(7) Uani 1 4 d S T P
O2 O 0.83882(15) 0.2500 0.18096(15) 0.0195(4) Uani 1 2 d S T P
O3 O 0.83838(11) 0.13969(12) 0.36213(11) 0.0234(3) Uani 1 1 d . . .
C5 C 0.9367(2) 0.2500 0.1954(2) 0.0245(7) Uani 1 2 d S T P
H5 H 0.9675 0.2500 0.1306 0.029 Uiso 1 2 calc RS T P
C9 C 0.93644(17) 0.15439(18) 0.35438(18) 0.0283(5) Uani 1 1 d . . .
H9 H 0.9680 0.0964 0.3868 0.034 Uiso 1 1 calc R . .
C10 C 0.96777(17) 0.15528(18) 0.24892(19) 0.0273(5) Uani 1 1 d . . .
H10 H 1.0377 0.1511 0.2467 0.033 Uiso 1 1 calc R . .
N4 N 0.92805(14) 0.06524(14) 0.20005(15) 0.0256(4) Uani 1 1 d . . .
N5 N 0.9287(3) 0.2500 0.5057(2) 0.0408(8) Uani 1 2 d S T P
Cr1 Cr 0.7500 -0.2500 0.04577(6) 0.02990(18) Uani 1 4 d S T P
O0AA O 0.7500 0.09391(19) 0.04691(17) 0.0350(6) Uani 1 2 d S T P
H0AA H 0.7064 0.1332 0.0200 0.052 Uiso 0.5 1 d GR . .
H0AB H 0.7320 0.0319 0.0303 0.052 Uiso 0.5 1 d GR . .
C4 C 0.7500 -0.1387(2) 0.1499(3) 0.0289(7) Uani 1 2 d S T P
N0AA N 0.7500 -0.0717(2) 0.2027(2) 0.0322(7) Uani 1 2 d S T P
C0AA C 0.9673(3) 0.2500 0.4057(3) 0.0330(8) Uani 1 2 d S T P
H0AC H 1.0373 0.2500 0.4098 0.040 Uiso 1 2 calc RS T P
C2AA C 0.9614(2) 0.0579(2) 0.0996(2) 0.0373(6) Uani 1 1 d . . .
H2AA H 0.9374 -0.0041 0.0704 0.056 Uiso 1 1 calc GR . .
H2AB H 1.0300 0.0569 0.0988 0.056 Uiso 1 1 calc GR . .
H2AC H 0.9388 0.1159 0.0628 0.056 Uiso 1 1 calc GR . .
C6 C 0.7500 -0.3627(3) -0.0577(3) 0.0356(8) Uani 1 2 d S T P
C8 C 0.6053(3) -0.2500 0.0535(3) 0.0340(8) Uani 1 2 d S T P
O9 O 0.7500 0.1261(4) 0.5821(3) 0.0777(13) Uani 1 2 d S T P
H9A H 0.7260 0.1344 0.6610 0.117 Uiso 0.5 1 d GR . .
H9B H 0.7739 0.0436 0.5797 0.117 Uiso 0.5 1 d GR . .
C1AA C 0.9584(2) -0.02762(19) 0.2498(2) 0.0347(6) Uani 1 1 d . . .
H1AA H 0.9285 -0.0313 0.3133 0.052 Uiso 1 1 calc GR . .
H1AB H 1.0266 -0.0268 0.2576 0.052 Uiso 1 1 calc GR . .
H1AC H 0.9401 -0.0862 0.2114 0.052 Uiso 1 1 calc GR . .
N2AA N 0.5255(3) -0.2500 0.0646(3) 0.0407(8) Uani 1 2 d S T P
N1AA N 0.7500 -0.4293(2) -0.1113(3) 0.0429(8) Uani 1 2 d S T P
C3AA C 0.9611(3) 0.1605(3) 0.5593(2) 0.0615(10) Uani 1 1 d . . .
H3AA H 0.9404 0.1651 0.6265 0.092 Uiso 1 1 calc GR . .
H3AB H 1.0296 0.1571 0.5571 0.092 Uiso 1 1 calc GR . .
H3AC H 0.9347 0.0998 0.5298 0.092 Uiso 1 1 calc GR . .

loop_
_atom_site_aniso_label
_atom_site_aniso_U_11
_atom_site_aniso_U_22
_atom_site_aniso_U_33
_atom_site_aniso_U_23
_atom_site_aniso_U_13
_atom_site_aniso_U_12
Tb1 0.02594(9) 0.01170(8) 0.01274(8) 0.00096(5) 0.000 0.000
Tb2 0.03901(14) 0.03599(14) 0.00988(10) 0.000 0.000 0.000
O2 0.0264(11) 0.0136(10) 0.0185(10) 0.000 0.0006(8) 0.000
O3 0.0298(8) 0.0216(7) 0.0188(7) 0.0026(6) -0.0032(6) -0.0013(7)
C5 0.0278(16) 0.0178(15) 0.0278(16) 0.000 0.0064(13) 0.000
C9 0.0304(12) 0.0244(11) 0.0299(12) 0.0030(10) -0.0086(10) 0.0038(10)
C10 0.0248(11) 0.0206(12) 0.0364(13) 0.0001(10) 0.0014(10) 0.0025(9)
N4 0.0313(10) 0.0156(9) 0.0299(10) 0.0006(8) 0.0063(8) 0.0037(8)
N5 0.056(2) 0.0428(19) 0.0236(15) 0.000 -0.0206(15) 0.000
Cr1 0.0408(5) 0.0091(3) 0.0398(5) 0.000 0.000 0.000
O0AA 0.0640(18) 0.0209(12) 0.0200(12) -0.0033(9) 0.000 0.000
C4 0.0331(18) 0.0112(14) 0.042(2) 0.0054(14) 0.000 0.000
N0AA 0.0375(17) 0.0166(14) 0.0424(17) 0.0028(13) 0.000 0.000
C0AA 0.0340(19) 0.0322(19) 0.0330(19) 0.000 -0.0152(15) 0.000
C2AA 0.0480(16) 0.0255(12) 0.0383(14) -0.0042(11) 0.0195(12) 0.0019(12)
C6 0.049(2) 0.0171(16) 0.041(2) 0.0036(15) 0.000 0.000
C8 0.049(2) 0.0149(15) 0.038(2) 0.000 -0.0093(17) 0.000
O9 0.085(3) 0.110(3) 0.0377(19) 0.044(2) 0.000 0.000
C1AA 0.0368(14) 0.0202(12) 0.0472(15) 0.0050(11) -0.0004(12) 0.0083(10)
N2AA 0.047(2) 0.0283(17) 0.0465(19) 0.000 -0.0128(16) 0.000
N1AA 0.068(2) 0.0233(16) 0.0371(18) -0.0024(14) 0.000 0.000
C3AA 0.079(3) 0.068(2) 0.0372(16) 0.0176(16) -0.0265(17) 0.016(2)

loop_
_atom_type_symbol
_atom_type_description
_atom_type_scat_dispersion_real
_atom_type_scat_dispersion_imag
_atom_type_scat_source
C C 0.0033 0.0016 'International Tables Vol C Tables 4.2.6.8 and 6.1.1.4'
H H 0.0000 0.0000 'International Tables Vol C Tables 4.2.6.8 and 6.1.1.4'
Cr Cr 0.3209 0.6236 'International Tables Vol C Tables 4.2.6.8 and 6.1.1.4'
N N 0.0061 0.0033 'International Tables Vol C Tables 4.2.6.8 and 6.1.1.4'
O O 0.0106 0.0060 'International Tables Vol C Tables 4.2.6.8 and 6.1.1.4'
Tb Tb -0.1723 4.1537 'International Tables Vol C Tables 4.2.6.8 and 6.1.1.4'

loop_
_geom_angle_atom_site_label_1
_geom_angle_atom_site_label_2
_geom_angle_atom_site_label_3
_geom_angle
_geom_angle_site_symmetry_1
_geom_angle_site_symmetry_3
Tb1 Tb1 Tb2 60.540(11) 2_655 .
O2 Tb1 Tb1 37.37(4) . 2_655
O2 Tb1 Tb1 37.37(4) 2_655 2_655
O2 Tb1 Tb2 79.99(5) 2_655 .
O2 Tb1 Tb2 79.99(5) . .
O2 Tb1 O2 67.21(10) . 2_655
O2 Tb1 O3 112.65(6) 2_655 .
O2 Tb1 O3 112.65(6) . 7_755
O2 Tb1 O3 77.81(7) . .
O2 Tb1 O3 77.81(7) 2_655 7_755
O2 Tb1 N4 134.14(6) . 7_755
O2 Tb1 N4 68.29(6) 2_655 7_755
O2 Tb1 N4 68.29(6) . .
O2 Tb1 N4 134.14(6) 2_655 .
O2 Tb1 O0AA 80.53(7) . .
O2 Tb1 O0AA 80.53(7) 2_655 .
O2 Tb1 N0AA 139.70(6) 2_655 .
O2 Tb1 N0AA 139.70(6) . .
O3 Tb1 Tb1 81.34(4) 7_755 2_655
O3 Tb1 Tb1 81.34(4) . 2_655
O3 Tb1 Tb2 37.27(4) . .
O3 Tb1 Tb2 37.27(4) 7_755 .
O3 Tb1 O3 65.19(8) 7_755 .
O3 Tb1 N4 130.66(6) . 7_755
O3 Tb1 N4 67.28(6) 7_755 7_755
O3 Tb1 N4 67.27(6) . .
O3 Tb1 N4 130.66(6) 7_755 .
O3 Tb1 O0AA 147.16(4) 7_755 .
O3 Tb1 O0AA 147.16(4) . .
O3 Tb1 N0AA 103.90(7) . .
O3 Tb1 N0AA 103.89(7) 7_755 .
N4 Tb1 Tb1 103.99(4) . 2_655
N4 Tb1 Tb1 103.99(4) 7_755 2_655
N4 Tb1 Tb2 102.71(4) . .
N4 Tb1 Tb2 102.71(4) 7_755 .
N4 Tb1 N4 148.88(9) 7_755 .
O0AA Tb1 Tb1 96.02(6) . 2_655
O0AA Tb1 Tb2 156.56(6) . .
O0AA Tb1 N4 81.90(5) . 7_755
O0AA Tb1 N4 81.90(5) . .
O0AA Tb1 N0AA 77.71(10) . .
N0AA Tb1 Tb1 173.73(8) . 2_655
N0AA Tb1 Tb2 125.73(8) . .
N0AA Tb1 N4 75.34(4) . .
N0AA Tb1 N4 75.34(4) . 7_755
Tb1 Tb2 Tb1 58.92(2) . 2_655
O3 Tb2 Tb1 37.66(4) 8_565 2_655
O3 Tb2 Tb1 80.23(4) . 2_655
O3 Tb2 Tb1 80.23(4) 2_655 .
O3 Tb2 Tb1 37.66(4) 2_655 2_655
O3 Tb2 Tb1 80.23(4) 7_755 2_655
O3 Tb2 Tb1 80.23(4) 8_565 .
O3 Tb2 Tb1 37.66(4) 7_755 .
O3 Tb2 Tb1 37.66(4) . .
O3 Tb2 O3 65.85(8) . 7_755
O3 Tb2 O3 78.45(8) 7_755 2_655
O3 Tb2 O3 78.45(8) . 8_565
O3 Tb2 O3 112.99(8) 7_755 8_565
O3 Tb2 O3 65.85(8) 8_565 2_655
O3 Tb2 O3 112.99(8) . 2_655
O3 Tb2 N5 67.94(7) 7_755 2_655
O3 Tb2 N5 132.19(6) . 2_655
O3 Tb2 N5 132.19(6) 8_565 2_655
O3 Tb2 N5 67.94(7) 8_565 .
O3 Tb2 N5 67.94(7) . .
O3 Tb2 N5 132.19(6) 2_655 .
O3 Tb2 N5 132.19(6) 7_755 .
O3 Tb2 N5 67.94(7) 2_655 2_655
O3 Tb2 O9 146.61(4) 8_565 .
O3 Tb2 O9 146.61(4) 2_655 .
O3 Tb2 O9 88.43(11) . .
O3 Tb2 O9 88.43(11) 7_755 .
O3 Tb2 O9 88.43(11) 8_565 2_655
O3 Tb2 O9 88.43(11) 2_655 2_655
O3 Tb2 O9 146.61(4) 7_755 2_655
O3 Tb2 O9 146.61(4) . 2_655
N5 Tb2 Tb1 103.50(6) . 2_655
N5 Tb2 Tb1 103.50(6) 2_655 2_655
N5 Tb2 Tb1 103.50(6) 2_655 .
N5 Tb2 Tb1 103.50(6) . .
N5 Tb2 N5 148.90(15) . 2_655
O9 Tb2 Tb1 166.47(12) . 2_655
O9 Tb2 Tb1 107.55(12) . .
O9 Tb2 Tb1 107.56(12) 2_655 2_655
O9 Tb2 Tb1 166.48(12) 2_655 .
O9 Tb2 N5 78.69(6) 2_655 2_655
O9 Tb2 N5 78.69(6) 2_655 .
O9 Tb2 N5 78.69(6) . 2_655
O9 Tb2 N5 78.69(6) . .
O9 Tb2 O9 86.0(2) 2_655 .
Tb1 O2 Tb1 105.25(9) 2_655 .
C5 O2 Tb1 120.83(8) . .
C5 O2 Tb1 120.83(8) . 2_655
Tb2 O3 Tb1 105.07(7) . .
C9 O3 Tb1 119.33(14) . .
C9 O3 Tb2 119.43(14) . .
O2 C5 C10 110.88(17) . 8_565
O2 C5 C10 110.88(17) . .
C10 C5 C10 111.1(3) 8_565 .
O3 C9 C10 111.25(19) . .
O3 C9 C0AA 111.5(2) . .
C0AA C9 C10 110.8(2) . .
C5 C10 C9 112.7(2) . .
N4 C10 C5 109.4(2) . .
N4 C10 C9 108.52(19) . .
C10 N4 Tb1 96.86(13) . .
C2AA N4 Tb1 115.85(16) . .
C2AA N4 C10 111.14(19) . .
C2AA N4 C1AA 106.9(2) . .
C1AA N4 Tb1 115.44(15) . .
C1AA N4 C10 110.4(2) . .
C0AA N5 Tb2 96.1(2) . .
C3AA N5 Tb2 115.8(2) 8_565 .
C3AA N5 Tb2 115.8(2) . .
C3AA N5 C0AA 110.6(3) 8_565 .
C3AA N5 C0AA 110.6(3) . .
C3AA N5 C3AA 107.4(4) . 8_565
C4 Cr1 C4 91.49(19) . 2_645
C4 Cr1 C6 179.48(14) . .
C4 Cr1 C6 87.99(14) 2_645 .
C4 Cr1 C6 87.99(14) . 2_645
C4 Cr1 C6 179.49(14) 2_645 2_645
C4 Cr1 C8 87.91(8) . 2_645
C4 Cr1 C8 87.92(8) . .
C4 Cr1 C8 87.92(8) 2_645 .
C4 Cr1 C8 87.91(8) 2_645 2_645
C6 Cr1 C6 92.5(2) 2_645 .
C8 Cr1 C6 92.07(8) 2_645 .
C8 Cr1 C6 92.07(8) 2_645 2_645
C8 Cr1 C6 92.07(8) . 2_645
C8 Cr1 C6 92.06(8) . .
C8 Cr1 C8 174.0(2) . 2_645
N0AA C4 Cr1 175.2(3) . .
C4 N0AA Tb1 146.8(3) . .
C9 C0AA C9 113.3(3) . 8_565
N5 C0AA C9 109.1(2) . .
N5 C0AA C9 109.1(2) . 8_565
N1AA C6 Cr1 176.3(3) . .
N2AA C8 Cr1 175.3(4) . .

loop_
_geom_bond_atom_site_label_1
_geom_bond_atom_site_label_2
_geom_bond_distance
_geom_bond_site_symmetry_2
Tb1 Tb1 3.6422(12) 2_655
Tb1 Tb2 3.7028(10) .
Tb1 O2 2.2916(14) 2_655
Tb1 O2 2.2916(14) .
Tb1 O3 2.3429(16) 7_755
Tb1 O3 2.3429(16) .
Tb1 N4 2.639(2) 7_755
Tb1 N4 2.639(2) .
Tb1 O0AA 2.444(2) .
Tb1 N0AA 2.476(3) .
Tb2 Tb1 3.7028(10) 2_655
Tb2 O3 2.3221(17) 7_755
Tb2 O3 2.3221(17) 8_565
Tb2 O3 2.3221(17) 2_655
Tb2 O3 2.3221(17) .
Tb2 N5 2.649(4) 2_655
Tb2 N5 2.649(4) .
Tb2 O9 2.420(3) .
Tb2 O9 2.420(3) 2_655
O2 Tb1 2.2916(14) 2_655
O2 C5 1.411(4) .
O3 C9 1.418(3) .
C5 C10 1.529(3) 8_565
C5 C10 1.529(3) .
C9 C10 1.530(4) .
C9 C0AA 1.523(3) .
C10 N4 1.489(3) .
N4 C2AA 1.476(3) .
N4 C1AA 1.480(3) .
N5 C0AA 1.494(5) .
N5 C3AA 1.479(4) .
N5 C3AA 1.479(4) 8_565
Cr1 C4 2.069(4) .
Cr1 C4 2.069(4) 2_645
Cr1 C6 2.076(4) .
Cr1 C6 2.076(4) 2_645
Cr1 C8 2.070(4) .
Cr1 C8 2.070(4) 2_645
C4 N0AA 1.154(5) .
C0AA C9 1.523(3) 8_565
C6 N1AA 1.158(5) .
C8 N2AA 1.149(5) .

loop_
_smtbx_masks_void_nr
_smtbx_masks_void_average_x
_smtbx_masks_void_average_y
_smtbx_masks_void_average_z
_smtbx_masks_void_volume
_smtbx_masks_void_count_electrons
_smtbx_masks_void_content
1 -0.556 0.250 0.594 354.1 82.9 8H2O
2 -0.093 0.750 0.406 354.1 83.7 8H2O
